data_8100714
loop_
_publ_author_name
'G\"ultekin, Zeynep'
'Frey, Wolfgang'
'J\"ager, Volker'

_publ_section_title
;
Crystal structure of 4-O-acetyl-2,3-O-isopropylidene-D-lyxo-5-hexenose-
N-(tert-butoxycarbonyl) hydrazone, C~16~H~26~N~2~O~6~
;
_journal_issue 3
_journal_name_full 'Zeitschrift f\"ur Kristallographie - New Crystal Structures'
_journal_page_first 407
_journal_page_last 408
_journal_volume 217
_journal_year 2002
_chemical_formula_structural 'C16 H26 N2 O6'
_chemical_formula_sum 'C16 H26 N2 O6'
_chemical_formula_weight 342.39
_space_group_IT_number 19
_symmetry_cell_setting orthorhombic
_symmetry_space_group_name_Hall 'P 2ac 2ab'
_symmetry_space_group_name_H-M 'P 21 21 21'
_cell_angle_alpha 90.00
_cell_angle_beta 90.00
_cell_angle_gamma 90.00
_cell_formula_units_Z 4
_cell_length_a 11.2063(6)
_cell_length_b 12.3253(8)
_cell_length_c 13.9731(15)
_cell_measurement_temperature 293(2)
_cell_volume 1930.0(3)
_diffrn_ambient_temperature 293(2)
_exptl_crystal_density_diffrn 1.178
_cod_database_code 8100714

loop_
_symmetry_equiv_pos_as_xyz
'x, y, z'
'-x+1/2, -y, z+1/2'
'-x, y+1/2, -z+1/2'
'x+1/2, -y+1/2, -z'

loop_
_atom_site_label
_atom_site_type_symbol
_atom_site_fract_x
_atom_site_fract_y
_atom_site_fract_z
_atom_site_U_iso_or_equiv
_atom_site_adp_type
_atom_site_occupancy
_atom_site_symmetry_multiplicity
_atom_site_Wyckoff_symbol
_atom_site_calc_flag
_atom_site_refinement_flags
_atom_site_disorder_assembly
_atom_site_disorder_group
N1 N 0.8900(2) 0.5141(2) 0.4620(2) 0.0562(7) Uani 1 4 a d U . .
O1 O 1.0865(3) 0.6624(2) 0.33911(18) 0.0712(8) Uani 1 4 a d U . .
C1 C 1.0710(3) 0.6085(3) 0.4284(3) 0.0586(9) Uani 1 4 a d U . .
H1 H 1.1019 0.5343 0.4238 0.070 Uiso 1 4 a calc R . .
N2 N 0.7701(2) 0.5157(2) 0.4834(2) 0.0565(7) Uani 1 4 a d U . .
H2 H 0.7346 0.5754 0.4976 0.068 Uiso 1 4 a calc R . .
O2 O 1.1391(2) 0.78067(17) 0.45716(18) 0.0590(6) Uani 1 4 a d U . .
C2 C 1.1489(3) 0.6744(3) 0.4966(3) 0.0563(8) Uani 1 4 a d U . .
H2A H 1.2318 0.6496 0.4922 0.068 Uiso 1 4 a calc R . .
O3 O 0.7522(2) 0.3337(2) 0.4657(3) 0.0941(11) Uani 1 4 a d U . .
C3 C 1.1316(3) 0.7696(3) 0.3545(3) 0.0613(9) Uani 1 4 a d U . .
O4 O 0.59574(18) 0.44068(18) 0.5004(2) 0.0706(7) Uani 1 4 a d U . .
C4 C 1.0455(5) 0.8528(4) 0.3187(3) 0.0883(14) Uani 1 4 a d U . .
H4A H 1.0777 0.9240 0.3294 0.133 Uiso 1 4 a calc R . .
H4B H 0.9712 0.8457 0.3523 0.133 Uiso 1 4 a calc R . .
H4C H 1.0324 0.8423 0.2515 0.133 Uiso 1 4 a calc R . .
O5 O 1.1850(2) 0.7536(2) 0.6495(2) 0.0687(7) Uani 1 4 a d U . .
C5 C 1.2535(4) 0.7772(4) 0.3089(4) 0.0846(13) Uani 1 4 a d U . .
H5A H 1.2853 0.8487 0.3185 0.127 Uiso 1 4 a calc R . .
H5B H 1.2470 0.7629 0.2415 0.127 Uiso 1 4 a calc R . .
H5C H 1.3057 0.7248 0.3377 0.127 Uiso 1 4 a calc R . .
C6 C 1.1104(3) 0.6765(3) 0.6003(3) 0.0629(9) Uani 1 4 a d U . .
H6 H 1.0273 0.7010 0.6038 0.075 Uiso 1 4 a calc R . .
O6 O 1.0268(3) 0.8492(3) 0.6939(3) 0.1155(13) Uani 1 4 a d U . .
C7 C 1.1198(5) 0.5675(4) 0.6452(4) 0.0888(14) Uani 1 4 a d U . .
H7 H 1.0683 0.5142 0.6224 0.107 Uiso 1 4 a calc R . .
C8 C 1.1917(7) 0.5398(5) 0.7120(5) 0.120(2) Uani 1 4 a d U . .
H8A H 1.2448 0.5902 0.7371 0.143 Uiso 1 4 a calc R . .
H8B H 1.1907 0.4692 0.7354 0.143 Uiso 1 4 a calc R . .
C9 C 1.1303(5) 0.8351(4) 0.6971(3) 0.0766(11) Uani 1 4 a d U . .
C10 C 1.2177(6) 0.9019(5) 0.7527(4) 0.1120(19) Uani 1 4 a d U . .
H10A H 1.2965 0.8731 0.7440 0.168 Uiso 1 4 a calc R . .
H10B H 1.1971 0.8999 0.8194 0.168 Uiso 1 4 a calc R . .
H10C H 1.2154 0.9755 0.7303 0.168 Uiso 1 4 a calc R . .
C11 C 0.9410(3) 0.6055(3) 0.4526(3) 0.0578(9) Uani 1 4 a d U . .
H11 H 0.8982 0.6696 0.4606 0.069 Uiso 1 4 a calc R . .
C12 C 0.7093(3) 0.4196(3) 0.4815(3) 0.0544(8) Uani 1 4 a d U . .
C13 C 0.5045(3) 0.3543(3) 0.4997(3) 0.0642(10) Uani 1 4 a d U . .
C14 C 0.5275(5) 0.2767(5) 0.5781(5) 0.130(2) Uani 1 4 a d U . .
H14A H 0.5278 0.3147 0.6381 0.194 Uiso 1 4 a calc R . .
H14B H 0.6035 0.2426 0.5684 0.194 Uiso 1 4 a calc R . .
H14C H 0.4660 0.2225 0.5788 0.194 Uiso 1 4 a calc R . .
C15 C 0.3914(4) 0.4162(5) 0.5170(6) 0.150(3) Uani 1 4 a d U . .
H15A H 0.3790 0.4669 0.4658 0.224 Uiso 1 4 a calc R . .
H15B H 0.3973 0.4548 0.5765 0.224 Uiso 1 4 a calc R . .
H15C H 0.3254 0.3666 0.5198 0.224 Uiso 1 4 a calc R . .
C16 C 0.5006(4) 0.3008(5) 0.4046(4) 0.113(2) Uani 1 4 a d U . .
H16A H 0.4851 0.3541 0.3561 0.170 Uiso 1 4 a calc R . .
H16B H 0.4383 0.2473 0.4041 0.170 Uiso 1 4 a calc R . .
H16C H 0.5758 0.2664 0.3921 0.170 Uiso 1 4 a calc R . .

loop_
_atom_site_aniso_label
_atom_site_aniso_U_11
_atom_site_aniso_U_22
_atom_site_aniso_U_33
_atom_site_aniso_U_23
_atom_site_aniso_U_13
_atom_site_aniso_U_12
N1 0.0419(12) 0.0451(13) 0.0816(19) -0.0088(15) 0.0054(13) -0.0040(11)
O1 0.0784(16) 0.0661(15) 0.0690(15) -0.0193(15) 0.0107(14) -0.0265(15)
C1 0.0529(17) 0.0401(16) 0.083(2) -0.0140(19) 0.0091(17) -0.0062(15)
N2 0.0409(12) 0.0387(12) 0.090(2) -0.0038(16) 0.0082(14) -0.0018(10)
O2 0.0617(13) 0.0465(12) 0.0689(14) -0.0075(12) -0.0022(11) -0.0103(11)
C2 0.0457(15) 0.0442(15) 0.079(2) -0.008(2) 0.0038(16) -0.0027(13)
O3 0.0539(13) 0.0471(13) 0.181(3) -0.013(2) 0.0144(19) -0.0011(11)
C3 0.065(2) 0.0530(19) 0.066(2) -0.013(2) 0.0030(17) -0.0100(18)
O4 0.0439(11) 0.0537(12) 0.114(2) -0.0146(16) 0.0162(14) -0.0067(10)
C4 0.099(3) 0.083(3) 0.083(3) -0.010(3) -0.019(2) 0.009(3)
O5 0.0641(13) 0.0638(15) 0.0782(16) -0.0092(16) -0.0091(13) -0.0064(13)
C5 0.076(2) 0.082(3) 0.095(3) -0.005(3) 0.025(2) -0.023(2)
C6 0.0562(18) 0.0536(19) 0.079(2) -0.010(2) 0.0030(18) -0.0061(17)
O6 0.092(2) 0.096(2) 0.158(3) -0.047(3) 0.008(2) 0.013(2)
C7 0.112(4) 0.070(3) 0.084(3) 0.007(3) 0.010(3) -0.010(3)
C8 0.149(5) 0.092(4) 0.117(4) 0.031(4) 0.034(4) 0.020(4)
C9 0.093(3) 0.068(2) 0.069(2) -0.008(2) 0.006(2) -0.012(3)
C10 0.144(5) 0.111(4) 0.081(3) -0.031(3) -0.003(3) -0.042(4)
C11 0.0441(15) 0.0470(16) 0.082(2) -0.010(2) 0.0054(16) -0.0044(14)
C12 0.0394(13) 0.0448(16) 0.079(2) -0.0001(19) 0.0043(15) -0.0003(13)
C13 0.0461(15) 0.062(2) 0.084(2) -0.013(2) 0.0065(18) -0.0178(16)
C14 0.114(4) 0.157(5) 0.117(4) 0.049(4) -0.025(3) -0.079(4)
C15 0.053(2) 0.112(4) 0.283(9) -0.067(5) 0.043(4) -0.015(3)
C16 0.089(3) 0.159(5) 0.093(3) -0.021(4) 0.000(3) -0.056(4)

loop_
_geom_bond_atom_site_label_1
_geom_bond_atom_site_label_2
_geom_bond_distance
_geom_bond_site_symmetry_2
_geom_bond_publ_flag
N1 C11 1.271(4) . ?
N1 N2 1.376(3) . ?
O1 C1 1.424(5) . ?
O1 C3 1.430(4) . ?
C1 C11 1.497(4) . ?
C1 C2 1.526(5) . ?
C1 H1 0.9800 . ?
N2 C12 1.367(4) . ?
N2 H2 0.8600 . ?
O2 C2 1.425(4) . ?
O2 C3 1.444(5) . ?
C2 C6 1.512(5) . ?
C2 H2A 0.9800 . ?
O3 C12 1.184(4) . ?
C3 C4 1.494(6) . ?
C3 C5 1.511(5) . ?
O4 C12 1.325(4) . ?
O4 C13 1.476(4) . ?
C4 H4A 0.9600 . ?
C4 H4B 0.9600 . ?
C4 H4C 0.9600 . ?
O5 C9 1.351(5) . ?
O5 C6 1.440(4) . ?
C5 H5A 0.9600 . ?
C5 H5B 0.9600 . ?
C5 H5C 0.9600 . ?
C6 C7 1.486(6) . ?
C6 H6 0.9800 . ?
O6 C9 1.173(6) . ?
C7 C8 1.280(8) . ?
C7 H7 0.9300 . ?
C8 H8A 0.9300 . ?
C8 H8B 0.9300 . ?
C9 C10 1.497(7) . ?
C10 H10A 0.9600 . ?
C10 H10B 0.9600 . ?
C10 H10C 0.9600 . ?
C11 H11 0.9300 . ?
C13 C14 1.477(7) . ?
C13 C16 1.484(6) . ?
C13 C15 1.499(6) . ?
C14 H14A 0.9600 . ?
C14 H14B 0.9600 . ?
C14 H14C 0.9600 . ?
C15 H15A 0.9600 . ?
C15 H15B 0.9600 . ?
C15 H15C 0.9600 . ?
C16 H16A 0.9600 . ?
C16 H16B 0.9600 . ?
C16 H16C 0.9600 . ?

loop_
_cod_related_entry_id
_cod_related_entry_database
_cod_related_entry_code
1 ChemSpider 21183667
